data_1547996
loop_
_publ_author_name
'Matthew Gregson'
'Erli Lu'
'David P. Mills'
'Floriana Tuna'
'Eric J. L. McInnes'
'Christoph Hennig'
'Andreas C. Scheinost'
'Jonathan McMaster'
'William Lewis'
'Alexander J. Blake'
'Andrew Kerridge'
'Stephen T. Liddle'

_publ_section_title
;
 The inverse-trans-influence in tetravalent lanthanide and actinide
 bis(carbene) complexes
;
_journal_name_full 'Nature Communications'
_journal_page_first 14137
_journal_paper_doi 10.1038/ncomms14137
_journal_volume 8
_journal_year 2017
_chemical_formula_moiety 'C62 H77 N4 P4 Si4 Tb'
_chemical_formula_sum 'C62 H77 N4 P4 Si4 Tb'
_chemical_formula_weight 1273.43
_space_group_crystal_system monoclinic
_space_group_IT_number 15
_space_group_name_Hall '-C 2yc'
_space_group_name_H-M_alt 'C 1 2/c 1'
_symmetry_space_group_name_Hall '-C 2yc'
_symmetry_space_group_name_H-M 'C 1 2/c 1'
_atom_sites_solution_hydrogens geom
_atom_sites_solution_primary direct
_atom_sites_solution_secondary difmap
_cell_angle_alpha 90
_cell_angle_beta 132.711(6)
_cell_angle_gamma 90
_cell_formula_units_Z 8
_cell_length_a 31.7332(11)
_cell_length_b 25.7464(4)
_cell_length_c 20.9820(8)
_cell_measurement_reflns_used 14100
_cell_measurement_temperature 120.01(10)
_cell_measurement_theta_max 74.4280
_cell_measurement_theta_min 2.7050
_cell_volume 12596.1(14)
_computing_cell_refinement
;
CrysAlisPro, Agilent Technologies,
Version 1.171.36.28a (release 18-03-2013 CrysAlis171 .NET)
(compiled Mar 18 2013,11:47:30)
;
_computing_data_collection
;
CrysAlisPro, Agilent Technologies,
Version 1.171.36.28a (release 18-03-2013 CrysAlis171 .NET)
(compiled Mar 18 2013,11:47:30)
;
_computing_data_reduction
;
CrysAlisPro, Agilent Technologies,
Version 1.171.36.28a (release 18-03-2013 CrysAlis171 .NET)
(compiled Mar 18 2013,11:47:30)
;
_computing_molecular_graphics
;
O. V. Dolomanov, L. J. Bourhis, R. J. Gildea, J. A. K. Howard and H. Puschmann,
OLEX2: a complete structure solution, refinement and analysis program.
J. Appl. Cryst. (2009). 42, 339-341.
;
_computing_publication_material
;
O. V. Dolomanov, L. J. Bourhis, R. J. Gildea, J. A. K. Howard and H. Puschmann,
OLEX2: a complete structure solution, refinement and analysis program.
J. Appl. Cryst. (2009). 42, 339-341.
;
_computing_structure_refinement
;
SHELXL, G.M. Sheldrick, Acta Cryst.
(2008). A64, 112-122
;
_computing_structure_solution
;
SHELXS, G.M. Sheldrick, Acta Cryst.
(2008). A64, 112-122
;
_diffrn_ambient_temperature 120.01(10)
_diffrn_detector_area_resol_mean 10.6296
_diffrn_measured_fraction_theta_full 0.997
_diffrn_measured_fraction_theta_max 0.970
_diffrn_measurement_device_type 'GV1000, Atlas'
_diffrn_measurement_method '\w scans'
_diffrn_orient_matrix_UB_11 -0.0156780000
_diffrn_orient_matrix_UB_12 0.0132955000
_diffrn_orient_matrix_UB_13 0.0533321000
_diffrn_orient_matrix_UB_21 0.0399142000
_diffrn_orient_matrix_UB_22 0.0476281000
_diffrn_orient_matrix_UB_23 0.0384202000
_diffrn_orient_matrix_UB_31 -0.0502286000
_diffrn_orient_matrix_UB_32 0.0337616000
_diffrn_orient_matrix_UB_33 -0.0752583000
_diffrn_radiation_monochromator mirror
_diffrn_radiation_type CuK\a
_diffrn_radiation_wavelength 1.54184
_diffrn_reflns_av_R_equivalents 0.0226
_diffrn_reflns_av_unetI/netI 0.0295
_diffrn_reflns_Laue_measured_fraction_full 0.997
_diffrn_reflns_Laue_measured_fraction_max 0.970
_diffrn_reflns_limit_h_max 39
_diffrn_reflns_limit_h_min -34
_diffrn_reflns_limit_k_max 31
_diffrn_reflns_limit_k_min -23
_diffrn_reflns_limit_l_max 16
_diffrn_reflns_limit_l_min -26
_diffrn_reflns_number 26621
_diffrn_reflns_point_group_measured_fraction_full 0.997
_diffrn_reflns_point_group_measured_fraction_max 0.970
_diffrn_reflns_theta_full 67.684
_diffrn_reflns_theta_max 74.530
_diffrn_reflns_theta_min 2.717
_diffrn_source 'GV1000 (Cu) X-ray Source'
_exptl_absorpt_coefficient_mu 7.521
_exptl_absorpt_correction_T_max 1.102
_exptl_absorpt_correction_T_min 0.860
_exptl_absorpt_correction_type gaussian
_exptl_absorpt_process_details
;
CrysAlisPro, Agilent Technologies,
Version 1.171.36.28a (release 18-03-2013 CrysAlis171 .NET)
(compiled Mar 18 2013,11:47:30)
Numerical absorption correction based on gaussian integration over
			a multifaceted crystal model
;
_exptl_crystal_colour colourless
_exptl_crystal_density_diffrn 1.343
_exptl_crystal_description block
_exptl_crystal_F_000 5264
_exptl_crystal_size_max 0.2607
_exptl_crystal_size_mid 0.1613
_exptl_crystal_size_min 0.1499
_refine_diff_density_max 0.492
_refine_diff_density_min -0.615
_refine_diff_density_rms 0.060
_refine_ls_extinction_coef .
_refine_ls_extinction_method none
_refine_ls_goodness_of_fit_ref 1.020
_refine_ls_hydrogen_treatment mixed
_refine_ls_matrix_type full
_refine_ls_number_parameters 688
_refine_ls_number_reflns 12518
_refine_ls_number_restraints 0
_refine_ls_restrained_S_all 1.020
_refine_ls_R_factor_all 0.0271
_refine_ls_R_factor_gt 0.0244
_refine_ls_shift/su_max 0.001
_refine_ls_shift/su_mean 0.000
_refine_ls_structure_factor_coef Fsqd
_refine_ls_weighting_details 'w=1/[\s^2^(Fo^2^)+(0.0326P)^2^+9.3346P] where P=(Fo^2^+2Fc^2^)/3'
_refine_ls_weighting_scheme calc
_refine_ls_wR_factor_gt 0.0602
_refine_ls_wR_factor_ref 0.0616
_reflns_Friedel_coverage 0.000
_reflns_Friedel_fraction_full .
_reflns_Friedel_fraction_max .
_reflns_number_gt 11733
_reflns_number_total 12518
_reflns_threshold_expression 'I > 2\s(I)'
_cod_data_source_file ncomms14137-s2.cif
_cod_data_source_block 1Tb
_cod_original_cell_volume 12596.2(12)
_cod_database_code 1547996
_chemical_oxdiff_formula 'C62 H77 N4 P4 Si4 Tb1'
_chemical_oxdiff_usercomment 'TBMGLF #13092 IN FOMBLIN FILM ON MICROMOUNT FOR MG/STL'
_shelx_space_group_comment
;
The symmetry employed for this shelxl refinement is uniquely defined
by the following loop, which should always be used as a source of
symmetry information in preference to the above space-group names.
They are only intended as comments.
;
_reflns_odcompleteness_completeness 99.74
_reflns_odcompleteness_iscentric 1
_reflns_odcompleteness_theta 67.13
_olex2_refinement_description
;
1. Fixed Uiso
 At 1.2 times of:
  All C(H) groups
 At 1.5 times of:
  All C(H,H,H) groups
2.a Ternary CH refined with riding coordinates:
 C32(H32)
2.b Aromatic/amide H refined with riding coordinates:
 C3(H3), C4(H4), C5(H5), C6(H6), C7(H7), C9(H9), C10(H10), C11(H11), C12(H12),
 C13(H13), C18(H18), C19(H19), C20(H20), C21(H21), C22(H22), C24(H24), C25(H25),
  C26(H26), C27(H27), C28(H28), C34(H34), C35(H35), C36(H36), C37(H37),
 C38(H38), C40(H40), C41(H41), C42(H42), C43(H43), C44(H44), C49(H49), C50(H50),
  C51(H51), C52(H52), C53(H53), C55(H55), C56(H56), C57(H57), C58(H58), C59(H59)
2.c Idealised Me refined as rotating group:
 C14(H14A,H14B,H14C), C15(H15A,H15B,H15C), C16(H16A,H16B,H16C), C29(H29A,H29B,
 H29C), C30(H30A,H30B,H30C), C31(H31A,H31B,H31C), C45(H45A,H45B,H45C), C46(H46A,
 H46B,H46C), C47(H47A,H47B,H47C), C60(H60A,H60B,H60C), C61(H61A,H61B,H61C),
 C62(H62A,H62B,H62C)
;

loop_
_space_group_symop_operation_xyz
'x, y, z'
'-x, y, -z+1/2'
'x+1/2, y+1/2, z'
'-x+1/2, y+1/2, -z+1/2'
'-x, -y, -z'
'x, -y, z-1/2'
'-x+1/2, -y+1/2, -z'
'x+1/2, -y+1/2, z-1/2'

loop_
_atom_site_label
_atom_site_type_symbol
_atom_site_fract_x
_atom_site_fract_y
_atom_site_fract_z
_atom_site_U_iso_or_equiv
_atom_site_adp_type
_atom_site_occupancy
_atom_site_site_symmetry_order
_atom_site_calc_flag
_atom_site_refinement_flags_posn
_atom_site_refinement_flags_adp
_atom_site_refinement_flags_occupancy
_atom_site_disorder_assembly
_atom_site_disorder_group
C1 C 0.33116(7) 0.09489(7) 0.34478(12) 0.0146(3) Uani 1 1 d . . . . .
C2 C 0.34883(8) -0.01022(8) 0.41304(12) 0.0172(4) Uani 1 1 d . . . . .
C3 C 0.36851(9) 0.01024(9) 0.49033(13) 0.0228(4) Uani 1 1 d . . . . .
H3 H 0.3682 0.0468 0.4965 0.027 Uiso 1 1 calc R . . . .
C4 C 0.38880(10) -0.02248(10) 0.55914(15) 0.0317(5) Uani 1 1 d . . . . .
H4 H 0.4024 -0.0082 0.6120 0.038 Uiso 1 1 calc R . . . .
C5 C 0.38904(10) -0.07600(10) 0.55023(16) 0.0346(6) Uani 1 1 d . . . . .
H5 H 0.4019 -0.0984 0.5965 0.042 Uiso 1 1 calc R . . . .
C6 C 0.37052(10) -0.09672(9) 0.47371(16) 0.0309(5) Uani 1 1 d . . . . .
H6 H 0.3711 -0.1332 0.4677 0.037 Uiso 1 1 calc R . . . .
C7 C 0.35115(9) -0.06396(8) 0.40618(14) 0.0241(4) Uani 1 1 d . . . . .
H7 H 0.3392 -0.0782 0.3544 0.029 Uiso 1 1 calc R . . . .
C8 C 0.36408(9) 0.00657(7) 0.29951(13) 0.0188(4) Uani 1 1 d . . . . .
C9 C 0.42372(10) 0.00953(10) 0.36545(15) 0.0305(5) Uani 1 1 d . . . . .
H9 H 0.4407 0.0242 0.4199 0.037 Uiso 1 1 calc R . . . .
C10 C 0.45844(11) -0.00876(12) 0.35204(18) 0.0402(6) Uani 1 1 d . . . . .
H10 H 0.4990 -0.0067 0.3973 0.048 Uiso 1 1 calc R . . . .
C11 C 0.43379(12) -0.02994(10) 0.27278(19) 0.0390(6) Uani 1 1 d . . . . .
H11 H 0.4575 -0.0424 0.2635 0.047 Uiso 1 1 calc R . . . .
C12 C 0.37489(12) -0.03301(9) 0.20701(18) 0.0332(5) Uani 1 1 d . . . . .
H12 H 0.3581 -0.0475 0.1526 0.040 Uiso 1 1 calc R . . . .
C13 C 0.34006(10) -0.01480(8) 0.22042(14) 0.0239(4) Uani 1 1 d . . . . .
H13 H 0.2995 -0.0171 0.1750 0.029 Uiso 1 1 calc R . . . .
C14 C 0.20835(9) -0.05635(8) 0.28715(14) 0.0236(4) Uani 1 1 d . . . . .
H14A H 0.2455 -0.0734 0.3315 0.035 Uiso 1 1 calc GR . . . .
H14B H 0.1776 -0.0822 0.2589 0.035 Uiso 1 1 calc GR . . . .
H14C H 0.2029 -0.0297 0.3144 0.035 Uiso 1 1 calc GR . . . .
C15 C 0.21516(11) -0.08006(8) 0.15450(15) 0.0270(5) Uani 1 1 d . . . . .
H15A H 0.2535 -0.0952 0.1984 0.041 Uiso 1 1 calc GR . . . .
H15B H 0.2105 -0.0668 0.1062 0.041 Uiso 1 1 calc GR . . . .
H15C H 0.1861 -0.1067 0.1330 0.041 Uiso 1 1 calc GR . . . .
C16 C 0.13242(9) 0.00202(9) 0.11814(14) 0.0254(4) Uani 1 1 d . . . . .
H16A H 0.1043 -0.0223 0.1070 0.038 Uiso 1 1 calc GR . . . .
H16B H 0.1246 0.0073 0.0647 0.038 Uiso 1 1 calc GR . . . .
H16C H 0.1297 0.0353 0.1378 0.038 Uiso 1 1 calc GR . . . .
C17 C 0.38578(8) 0.16930(8) 0.47992(12) 0.0164(4) Uani 1 1 d . . . . .
C18 C 0.43447(9) 0.14374(9) 0.55193(13) 0.0253(4) Uani 1 1 d . . . . .
H18 H 0.4550 0.1213 0.5452 0.030 Uiso 1 1 calc R . . . .
C19 C 0.45338(11) 0.15072(10) 0.63342(14) 0.0347(6) Uani 1 1 d . . . . .
H19 H 0.4868 0.1332 0.6821 0.042 Uiso 1 1 calc R . . . .
C20 C 0.42360(11) 0.18332(11) 0.64390(14) 0.0360(6) Uani 1 1 d . . . . .
H20 H 0.4366 0.1880 0.6997 0.043 Uiso 1 1 calc R . . . .
C21 C 0.37517(10) 0.20881(10) 0.57314(15) 0.0303(5) Uani 1 1 d . . . . .
H21 H 0.3546 0.2310 0.5801 0.036 Uiso 1 1 calc R . . . .
C22 C 0.35640(8) 0.20192(8) 0.49134(13) 0.0208(4) Uani 1 1 d . . . . .
H22 H 0.3231 0.2197 0.4428 0.025 Uiso 1 1 calc R . . . .
C23 C 0.41892(8) 0.16384(7) 0.38254(12) 0.0155(4) Uani 1 1 d . . . . .
C24 C 0.41942(8) 0.13675(8) 0.32560(13) 0.0200(4) Uani 1 1 d . . . . .
H24 H 0.3887 0.1139 0.2842 0.024 Uiso 1 1 calc R . . . .
C25 C 0.46426(9) 0.14267(9) 0.32848(14) 0.0255(4) Uani 1 1 d . . . . .
H25 H 0.4640 0.1241 0.2891 0.031 Uiso 1 1 calc R . . . .
C26 C 0.50932(9) 0.17571(9) 0.38892(15) 0.0264(5) Uani 1 1 d . . . . .
H26 H 0.5398 0.1801 0.3906 0.032 Uiso 1 1 calc R . . . .
C27 C 0.50991(8) 0.20227(8) 0.44677(15) 0.0257(5) Uani 1 1 d . . . . .
H27 H 0.5410 0.2248 0.4884 0.031 Uiso 1 1 calc R . . . .
C28 C 0.46526(8) 0.19621(8) 0.44445(13) 0.0210(4) Uani 1 1 d . . . . .
H28 H 0.4663 0.2141 0.4851 0.025 Uiso 1 1 calc R . . . .
C29 C 0.36579(9) 0.29472(8) 0.38656(14) 0.0256(4) Uani 1 1 d . . . . .
H29A H 0.3546 0.2957 0.4201 0.038 Uiso 1 1 calc GR . . . .
H29B H 0.3680 0.3302 0.3722 0.038 Uiso 1 1 calc GR . . . .
H29C H 0.4033 0.2779 0.4210 0.038 Uiso 1 1 calc GR . . . .
C30 C 0.33209(9) 0.26153(8) 0.21957(14) 0.0236(4) Uani 1 1 d . . . . .
H30A H 0.3709 0.2476 0.2539 0.035 Uiso 1 1 calc GR . . . .
H30B H 0.3313 0.2980 0.2053 0.035 Uiso 1 1 calc GR . . . .
H30C H 0.3051 0.2414 0.1659 0.035 Uiso 1 1 calc GR . . . .
C31 C 0.24313(8) 0.29470(8) 0.22452(13) 0.0190(4) Uani 1 1 d . . . . .
H31A H 0.2111 0.2753 0.1730 0.029 Uiso 1 1 calc GR . . . .
H31B H 0.2468 0.3283 0.2068 0.029 Uiso 1 1 calc GR . . . .
H31C H 0.2359 0.3002 0.2627 0.029 Uiso 1 1 calc GR . . . .
C32 C 0.13522(8) 0.18906(7) 0.11205(11) 0.0136(3) Uani 1 1 d . . . . .
H32 H 0.1474 0.2259 0.1176 0.016 Uiso 1 1 calc R . . . .
C33 C 0.05694(8) 0.12531(7) -0.04935(12) 0.0141(4) Uani 1 1 d . . . . .
C34 C 0.00652(8) 0.15068(8) -0.08306(13) 0.0207(4) Uani 1 1 d . . . . .
H34 H 0.0085 0.1833 -0.0600 0.025 Uiso 1 1 calc R . . . .
C35 C -0.04643(9) 0.12835(9) -0.15004(15) 0.0266(5) Uani 1 1 d . . . . .
H35 H -0.0806 0.1462 -0.1737 0.032 Uiso 1 1 calc R . . . .
C36 C -0.04962(9) 0.08015(9) -0.18249(14) 0.0272(5) Uani 1 1 d . . . . .
H36 H -0.0860 0.0649 -0.2282 0.033 Uiso 1 1 calc R . . . .
C37 C 0.00011(9) 0.05410(9) -0.14836(15) 0.0287(5) Uani 1 1 d . . . . .
H37 H -0.0020 0.0209 -0.1700 0.034 Uiso 1 1 calc R . . . .
C38 C 0.05320(8) 0.07684(8) -0.08220(13) 0.0215(4) Uani 1 1 d . . . . .
H38 H 0.0873 0.0591 -0.0592 0.026 Uiso 1 1 calc R . . . .
C39 C 0.12275(8) 0.20937(7) -0.03137(11) 0.0134(3) Uani 1 1 d . . . . .
C40 C 0.17006(9) 0.24217(9) 0.01298(13) 0.0230(4) Uani 1 1 d . . . . .
H40 H 0.2016 0.2372 0.0733 0.028 Uiso 1 1 calc R . . . .
C41 C 0.17183(10) 0.28206(9) -0.02971(14) 0.0267(5) Uani 1 1 d . . . . .
H41 H 0.2038 0.3049 0.0016 0.032 Uiso 1 1 calc R . . . .
C42 C 0.12655(9) 0.28825(8) -0.11848(14) 0.0210(4) Uani 1 1 d . . . . .
H42 H 0.1274 0.3155 -0.1481 0.025 Uiso 1 1 calc R . . . .
C43 C 0.08045(8) 0.25505(8) -0.16356(13) 0.0204(4) Uani 1 1 d . . . . .
H43 H 0.0501 0.2589 -0.2245 0.024 Uiso 1 1 calc R . . . .
C44 C 0.07781(8) 0.21571(8) -0.12064(12) 0.0174(4) Uani 1 1 d . . . . .
H44 H 0.0455 0.1933 -0.1521 0.021 Uiso 1 1 calc R . . . .
C45 C 0.19290(9) 0.02412(8) 0.00446(14) 0.0253(4) Uani 1 1 d . . . . .
H45A H 0.2185 0.0105 -0.0023 0.038 Uiso 1 1 calc GR . . . .
H45B H 0.1530 0.0175 -0.0486 0.038 Uiso 1 1 calc GR . . . .
H45C H 0.2011 0.0069 0.0535 0.038 Uiso 1 1 calc GR . . . .
C46 C 0.28332(9) 0.10761(9) 0.10742(15) 0.0242(4) Uani 1 1 d . . . . .
H46A H 0.2905 0.1450 0.1185 0.036 Uiso 1 1 calc GR . . . .
H46B H 0.3006 0.0946 0.0857 0.036 Uiso 1 1 calc GR . . . .
H46C H 0.3003 0.0896 0.1614 0.036 Uiso 1 1 calc GR . . . .
C47 C 0.17407(11) 0.12676(10) -0.07923(15) 0.0323(5) Uani 1 1 d . . . . .
H47A H 0.1826 0.1640 -0.0699 0.048 Uiso 1 1 calc GR . . . .
H47B H 0.1324 0.1216 -0.1228 0.048 Uiso 1 1 calc GR . . . .
H47C H 0.1912 0.1110 -0.0996 0.048 Uiso 1 1 calc GR . . . .
C48 C 0.05738(8) 0.15946(8) 0.14138(12) 0.0171(4) Uani 1 1 d . . . . .
C49 C 0.03122(9) 0.11502(9) 0.09011(13) 0.0228(4) Uani 1 1 d . . . . .
H49 H 0.0495 0.0960 0.0758 0.027 Uiso 1 1 calc R . . . .
C50 C -0.02142(10) 0.09835(11) 0.05971(15) 0.0326(5) Uani 1 1 d . . . . .
H50 H -0.0388 0.0678 0.0253 0.039 Uiso 1 1 calc R . . . .
C51 C -0.04853(10) 0.12625(11) 0.07954(16) 0.0365(6) Uani 1 1 d . . . . .
H51 H -0.0845 0.1149 0.0586 0.044 Uiso 1 1 calc R . . . .
C52 C -0.02363(10) 0.17023(12) 0.12924(17) 0.0380(6) Uani 1 1 d . . . . .
H52 H -0.0425 0.1893 0.1425 0.046 Uiso 1 1 calc R . . . .
C53 C 0.02930(9) 0.18715(10) 0.16052(15) 0.0272(5) Uani 1 1 d . . . . .
H53 H 0.0463 0.2177 0.1950 0.033 Uiso 1 1 calc R . . . .
C54 C 0.14671(8) 0.23782(8) 0.24076(13) 0.0170(4) Uani 1 1 d . . . . .
C55 C 0.19788(9) 0.24241(8) 0.32652(13) 0.0203(4) Uani 1 1 d . . . . .
H55 H 0.2218 0.2129 0.3564 0.024 Uiso 1 1 calc R . . . .
C56 C 0.21442(10) 0.28988(9) 0.36911(15) 0.0288(5) Uani 1 1 d . . . . .
H56 H 0.2493 0.2926 0.4280 0.035 Uiso 1 1 calc R . . . .
C57 C 0.18023(12) 0.33315(9) 0.32598(17) 0.0333(5) Uani 1 1 d . . . . .
H57 H 0.1916 0.3656 0.3552 0.040 Uiso 1 1 calc R . . . .
C58 C 0.12915(11) 0.32931(9) 0.23969(18) 0.0324(5) Uani 1 1 d . . . . .
H58 H 0.1057 0.3591 0.2098 0.039 Uiso 1 1 calc R . . . .
C59 C 0.11250(10) 0.28181(8) 0.19721(15) 0.0239(4) Uani 1 1 d . . . . .
H59 H 0.0776 0.2792 0.1382 0.029 Uiso 1 1 calc R . . . .
C60 C 0.24801(9) 0.07501(9) 0.41546(14) 0.0272(5) Uani 1 1 d . . . . .
H60A H 0.2557 0.0486 0.3908 0.041 Uiso 1 1 calc GR . . . .
H60B H 0.2514 0.0594 0.4614 0.041 Uiso 1 1 calc GR . . . .
H60C H 0.2758 0.1033 0.4398 0.041 Uiso 1 1 calc GR . . . .
C61 C 0.11931(10) 0.04848(9) 0.28033(14) 0.0286(5) Uani 1 1 d . . . . .
H61A H 0.0816 0.0641 0.2490 0.043 Uiso 1 1 calc GR . . . .
H61B H 0.1292 0.0259 0.3264 0.043 Uiso 1 1 calc GR . . . .
H61C H 0.1183 0.0279 0.2400 0.043 Uiso 1 1 calc GR . . . .
C62 C 0.16045(11) 0.14575(10) 0.38399(15) 0.0301(5) Uani 1 1 d . . . . .
H62A H 0.1907 0.1721 0.4170 0.045 Uiso 1 1 calc GR . . . .
H62B H 0.1602 0.1257 0.4235 0.045 Uiso 1 1 calc GR . . . .
H62C H 0.1232 0.1627 0.3401 0.045 Uiso 1 1 calc GR . . . .
N1 N 0.25313(7) 0.02546(6) 0.24091(10) 0.0137(3) Uani 1 1 d . . . . .
N2 N 0.30400(6) 0.19279(6) 0.30007(9) 0.0129(3) Uani 1 1 d . . . . .
N3 N 0.17826(7) 0.11836(6) 0.07059(10) 0.0126(3) Uani 1 1 d . . . . .
N4 N 0.17277(6) 0.13041(6) 0.25223(10) 0.0126(3) Uani 1 1 d . . . . .
Si1 Si 0.20637(2) -0.02527(2) 0.20401(3) 0.01635(10) Uani 1 1 d . . . . .
Si2 Si 0.31099(2) 0.25696(2) 0.28381(3) 0.01298(10) Uani 1 1 d . . . . .
Si3 Si 0.20452(2) 0.09552(2) 0.02508(3) 0.01499(10) Uani 1 1 d . . . . .
Si4 Si 0.17439(2) 0.10097(2) 0.32915(3) 0.01508(10) Uani 1 1 d . . . . .
P1 P 0.32147(2) 0.03245(2) 0.32219(3) 0.01243(9) Uani 1 1 d . . . . .
P2 P 0.35711(2) 0.15414(2) 0.37181(3) 0.01170(9) Uani 1 1 d . . . . .
P3 P 0.12581(2) 0.15711(2) 0.03034(3) 0.01092(9) Uani 1 1 d . . . . .
P4 P 0.12899(2) 0.17554(2) 0.18624(3) 0.01132(9) Uani 1 1 d . . . . .
Tb1 Tb 0.23467(2) 0.12059(2) 0.22513(2) 0.00985(4) Uani 1 1 d . . . . .

loop_
_atom_site_aniso_label
_atom_site_aniso_U_11
_atom_site_aniso_U_22
_atom_site_aniso_U_33
_atom_site_aniso_U_23
_atom_site_aniso_U_13
_atom_site_aniso_U_12
C1 0.0114(8) 0.0126(9) 0.0148(8) 0.0014(7) 0.0069(7) 0.0015(7)
C2 0.0138(8) 0.0175(9) 0.0182(9) 0.0057(7) 0.0100(8) 0.0034(7)
C3 0.0200(9) 0.0247(11) 0.0224(10) 0.0047(8) 0.0138(8) 0.0073(8)
C4 0.0343(12) 0.0429(14) 0.0221(10) 0.0127(10) 0.0208(10) 0.0159(11)
C5 0.0341(12) 0.0389(14) 0.0354(12) 0.0252(11) 0.0254(11) 0.0183(11)
C6 0.0294(11) 0.0198(11) 0.0353(12) 0.0127(9) 0.0187(10) 0.0074(9)
C7 0.0246(10) 0.0179(10) 0.0232(10) 0.0052(8) 0.0136(9) 0.0045(8)
C8 0.0225(9) 0.0131(9) 0.0257(10) 0.0064(8) 0.0183(9) 0.0054(7)
C9 0.0231(10) 0.0415(14) 0.0281(11) 0.0076(10) 0.0178(9) 0.0106(10)
C10 0.0274(12) 0.0534(17) 0.0465(15) 0.0201(13) 0.0277(12) 0.0199(12)
C11 0.0535(15) 0.0333(13) 0.0640(17) 0.0187(12) 0.0533(15) 0.0214(12)
C12 0.0574(15) 0.0209(11) 0.0486(14) 0.0014(10) 0.0468(14) 0.0010(11)
C13 0.0333(11) 0.0189(10) 0.0301(11) 0.0018(8) 0.0256(10) 0.0004(9)
C14 0.0264(10) 0.0190(10) 0.0288(10) 0.0035(8) 0.0200(9) -0.0007(8)
C15 0.0417(12) 0.0134(9) 0.0324(11) -0.0040(8) 0.0277(11) -0.0055(9)
C16 0.0198(10) 0.0262(11) 0.0224(10) 0.0000(8) 0.0112(9) -0.0061(8)
C17 0.0165(8) 0.0170(9) 0.0135(8) -0.0020(7) 0.0093(7) -0.0046(7)
C18 0.0251(10) 0.0260(11) 0.0156(9) -0.0006(8) 0.0100(9) 0.0042(9)
C19 0.0355(12) 0.0382(13) 0.0136(9) 0.0045(9) 0.0100(9) 0.0102(11)
C20 0.0449(14) 0.0451(15) 0.0169(10) -0.0005(10) 0.0206(10) 0.0030(12)
C21 0.0357(12) 0.0371(13) 0.0270(11) -0.0040(10) 0.0248(10) 0.0003(10)
C22 0.0190(9) 0.0249(10) 0.0175(9) -0.0010(8) 0.0119(8) -0.0021(8)
C23 0.0124(8) 0.0149(9) 0.0152(8) 0.0038(7) 0.0078(7) 0.0012(7)
C24 0.0169(9) 0.0244(10) 0.0171(9) 0.0023(8) 0.0109(8) -0.0004(8)
C25 0.0250(10) 0.0316(12) 0.0251(10) 0.0087(9) 0.0192(9) 0.0070(9)
C26 0.0170(9) 0.0294(11) 0.0341(11) 0.0152(9) 0.0179(9) 0.0056(8)
C27 0.0136(9) 0.0208(10) 0.0321(11) 0.0044(9) 0.0113(9) -0.0024(8)
C28 0.0157(9) 0.0168(9) 0.0242(10) -0.0002(8) 0.0111(8) -0.0002(8)
C29 0.0238(10) 0.0135(9) 0.0249(10) -0.0032(8) 0.0107(9) -0.0030(8)
C30 0.0307(11) 0.0199(10) 0.0316(11) 0.0027(9) 0.0256(10) 0.0006(9)
C31 0.0192(9) 0.0127(9) 0.0230(9) -0.0011(7) 0.0134(8) -0.0010(7)
C32 0.0154(8) 0.0119(8) 0.0151(8) -0.0007(7) 0.0110(7) -0.0009(7)
C33 0.0135(8) 0.0151(9) 0.0121(8) 0.0007(7) 0.0080(7) -0.0012(7)
C34 0.0174(9) 0.0192(10) 0.0238(10) -0.0042(8) 0.0132(8) -0.0021(8)
C35 0.0132(9) 0.0290(11) 0.0297(11) 0.0001(9) 0.0114(9) -0.0008(8)
C36 0.0141(9) 0.0281(11) 0.0244(10) -0.0050(9) 0.0071(8) -0.0083(8)
C37 0.0232(10) 0.0192(10) 0.0290(11) -0.0076(9) 0.0119(9) -0.0057(8)
C38 0.0154(9) 0.0181(10) 0.0217(9) -0.0010(8) 0.0089(8) -0.0003(8)
C39 0.0159(8) 0.0128(8) 0.0132(8) 0.0017(7) 0.0106(7) 0.0018(7)
C40 0.0243(10) 0.0256(11) 0.0148(9) -0.0024(8) 0.0116(8) -0.0088(9)
C41 0.0331(11) 0.0260(11) 0.0253(10) -0.0069(9) 0.0215(10) -0.0154(9)
C42 0.0308(10) 0.0170(9) 0.0268(10) 0.0066(8) 0.0241(9) 0.0047(8)
C43 0.0182(9) 0.0265(10) 0.0170(9) 0.0081(8) 0.0122(8) 0.0072(8)
C44 0.0142(8) 0.0183(9) 0.0177(9) 0.0028(7) 0.0100(8) 0.0013(7)
C45 0.0267(10) 0.0223(10) 0.0266(10) -0.0079(8) 0.0180(9) 0.0003(9)
C46 0.0201(10) 0.0233(10) 0.0313(11) -0.0010(9) 0.0183(9) 0.0003(8)
C47 0.0432(13) 0.0403(13) 0.0244(11) 0.0108(10) 0.0273(11) 0.0210(11)
C48 0.0124(8) 0.0215(10) 0.0161(8) 0.0043(7) 0.0092(7) 0.0008(7)
C49 0.0202(10) 0.0272(11) 0.0205(10) -0.0018(8) 0.0136(9) -0.0048(8)
C50 0.0224(10) 0.0421(14) 0.0240(10) -0.0040(10) 0.0120(9) -0.0154(10)
C51 0.0148(10) 0.0599(17) 0.0301(12) 0.0048(11) 0.0133(10) -0.0060(11)
C52 0.0215(11) 0.0556(17) 0.0437(14) 0.0030(12) 0.0248(11) 0.0046(11)
C53 0.0206(10) 0.0345(12) 0.0295(11) -0.0009(9) 0.0182(9) 0.0010(9)
C54 0.0215(9) 0.0158(9) 0.0223(9) -0.0024(8) 0.0184(8) -0.0016(8)
C55 0.0231(9) 0.0213(10) 0.0226(10) -0.0060(8) 0.0179(9) -0.0053(8)
C56 0.0348(12) 0.0287(12) 0.0304(11) -0.0146(9) 0.0251(10) -0.0136(10)
C57 0.0513(14) 0.0205(11) 0.0492(14) -0.0155(10) 0.0425(13) -0.0117(10)
C58 0.0488(14) 0.0168(10) 0.0499(14) 0.0008(10) 0.0408(13) 0.0057(10)
C59 0.0313(11) 0.0176(10) 0.0292(11) 0.0015(8) 0.0231(10) 0.0035(8)
C60 0.0206(10) 0.0351(12) 0.0238(10) 0.0119(9) 0.0142(9) 0.0037(9)
C61 0.0302(11) 0.0306(12) 0.0262(10) 0.0031(9) 0.0197(10) -0.0097(9)
C62 0.0445(13) 0.0321(12) 0.0295(11) 0.0006(9) 0.0314(11) 0.0016(10)
N1 0.0144(7) 0.0096(7) 0.0152(7) 0.0012(6) 0.0093(6) 0.0003(6)
N2 0.0114(7) 0.0119(7) 0.0114(7) -0.0002(6) 0.0061(6) -0.0004(6)
N3 0.0132(7) 0.0136(7) 0.0099(7) -0.0011(5) 0.0074(6) 0.0003(6)
N4 0.0121(7) 0.0134(7) 0.0141(7) -0.0007(6) 0.0096(6) -0.0003(6)
Si1 0.0184(2) 0.0104(2) 0.0185(2) -0.00096(19) 0.0119(2) -0.00324(19)
Si2 0.0146(2) 0.0095(2) 0.0149(2) -0.00093(17) 0.01002(19) -0.00176(18)
Si3 0.0165(2) 0.0169(2) 0.0127(2) 0.00097(18) 0.01036(19) 0.00361(19)
Si4 0.0154(2) 0.0171(2) 0.0147(2) 0.00191(19) 0.0110(2) -0.00058(19)
P1 0.01231(19) 0.0098(2) 0.0137(2) 0.00199(16) 0.00820(17) 0.00154(16)
P2 0.01003(19) 0.0112(2) 0.01072(19) -0.00054(16) 0.00576(17) -0.00114(16)
P3 0.01072(19) 0.0106(2) 0.00959(18) -0.00006(16) 0.00616(17) -0.00042(16)
P4 0.01149(19) 0.0113(2) 0.01216(19) -0.00091(16) 0.00841(17) -0.00039(16)
Tb1 0.00956(5) 0.00907(6) 0.00951(5) -0.00009(4) 0.00592(4) -0.00007(4)

loop_
_atom_type_symbol
_atom_type_description
_atom_type_scat_dispersion_real
_atom_type_scat_dispersion_imag
_atom_type_scat_source
C C 0.0181 0.0091 'International Tables Vol C Tables 4.2.6.8 and 6.1.1.4'
H H 0.0000 0.0000 'International Tables Vol C Tables 4.2.6.8 and 6.1.1.4'
N N 0.0311 0.0180 'International Tables Vol C Tables 4.2.6.8 and 6.1.1.4'
Si Si 0.2541 0.3302 'International Tables Vol C Tables 4.2.6.8 and 6.1.1.4'
P P 0.2955 0.4335 'International Tables Vol C Tables 4.2.6.8 and 6.1.1.4'
Tb Tb -9.1472 9.1891 'International Tables Vol C Tables 4.2.6.8 and 6.1.1.4'

loop_
_exptl_crystal_face_index_h
_exptl_crystal_face_index_k
_exptl_crystal_face_index_l
_exptl_crystal_face_perp_dist
_exptl_oxdiff_crystal_face_indexfrac_h
_exptl_oxdiff_crystal_face_indexfrac_k
_exptl_oxdiff_crystal_face_indexfrac_l
_exptl_oxdiff_crystal_face_x
_exptl_oxdiff_crystal_face_y
_exptl_oxdiff_crystal_face_z
-7 8 -5 0.0657 -7.3090 8.4822 -4.5758 -0.0167 -0.0635 0.9979
0 17 -1 0.0968 -0.0210 16.6528 -0.7485 0.1818 0.7635 0.6196
4 15 2 0.1064 4.2835 15.1197 1.7931 0.2295 0.9600 0.1604
7 11 3 0.1138 6.8153 11.4988 3.4084 0.2278 0.9506 -0.2106
8 -6 5 0.1189 7.9092 -6.4954 4.8329 0.0474 0.1920 -0.9803
4 -14 3 0.0969 4.0706 -14.2773 2.9709 -0.0952 -0.4034 -0.9101
-3 -16 -1 0.1130 -3.2916 -15.8788 -1.1895 -0.2229 -0.9334 -0.2812
-8 -8 -4 0.1085 -7.9395 -8.3856 -4.1921 -0.2106 -0.8774 0.4312
11 5 -13 0.0928 10.8907 5.1610 -12.7985 -0.7847 0.1888 0.5904
-9 9 -3 0.0657 -8.5218 9.4406 -3.3181 0.0822 -0.0180 0.9965
-14 -3 13 0.0962 -14.2502 -3.3135 13.3442 0.8910 -0.2139 -0.4004
-3 -8 10 0.1012 -2.7472 -8.0457 9.8990 0.4640 -0.1125 -0.8786
19 -6 -7 0.0756 18.7308 -6.4577 -6.8443 -0.7445 0.1771 -0.6438
-19 4 10 0.0975 -19.0236 3.9995 9.9955 0.8845 -0.1848 0.3383
14 -8 -2 0.0720 14.0135 -7.9909 -1.9982 -0.4325 0.1020 -0.8233
16 -10 -11 0.0509 16.0336 -10.0078 -10.9971 -0.9709 -0.2592 -0.3156
13 -12 -2 0.0638 13.0188 -11.9939 -1.9991 -0.4702 -0.1284 -0.9084
-14 9 11 0.1013 -14.0324 9.0098 10.9974 0.9263 0.2915 0.1814
6 0 -12 0.0669 6.0231 -0.0174 -11.9974 -0.7345 -0.2214 0.5998
7 -15 -7 0.0689 7.0330 -15.0127 -7.0004 -0.6832 -0.7033 -0.3333
2 -9 -9 0.0768 2.0293 -9.0200 -9.0002 -0.6317 -0.6944 0.2709
-18 -7 5 0.1146 -17.9994 -7.0144 4.9943 0.4553 -0.8606 0.2914
16 11 -7 0.1281 15.9982 11.0097 -6.9939 -0.4774 0.8942 0.0945
-20 1 11 0.0863 -20.0215 0.9990 10.9947 0.9135 -0.3291 0.2119
-15 6 13 0.0803 -15.0324 6.0113 12.9964 1.0087 0.1856 -0.0201

loop_
_geom_angle_atom_site_label_1
_geom_angle_atom_site_label_2
_geom_angle_atom_site_label_3
_geom_angle
_geom_angle_site_symmetry_1
_geom_angle_site_symmetry_3
P1 C1 Tb1 96.44(8) . .
P2 C1 P1 163.71(13) . .
P2 C1 Tb1 95.21(8) . .
C3 C2 C7 118.87(18) . .
C3 C2 P1 120.61(16) . .
C7 C2 P1 120.50(16) . .
C2 C3 H3 119.8 . .
C2 C3 C4 120.4(2) . .
C4 C3 H3 119.8 . .
C3 C4 H4 120.0 . .
C5 C4 C3 120.0(2) . .
C5 C4 H4 120.0 . .
C4 C5 H5 120.0 . .
C6 C5 C4 120.0(2) . .
C6 C5 H5 120.0 . .
C5 C6 H6 120.2 . .
C7 C6 C5 119.7(2) . .
C7 C6 H6 120.2 . .
C2 C7 H7 119.5 . .
C6 C7 C2 121.0(2) . .
C6 C7 H7 119.5 . .
C9 C8 P1 117.71(17) . .
C13 C8 C9 118.9(2) . .
C13 C8 P1 123.41(16) . .
C8 C9 H9 119.7 . .
C10 C9 C8 120.6(2) . .
C10 C9 H9 119.7 . .
C9 C10 H10 120.1 . .
C11 C10 C9 119.8(2) . .
C11 C10 H10 120.1 . .
C10 C11 H11 119.9 . .
C12 C11 C10 120.2(2) . .
C12 C11 H11 119.9 . .
C11 C12 H12 120.0 . .
C11 C12 C13 120.0(2) . .
C13 C12 H12 120.0 . .
C8 C13 C12 120.5(2) . .
C8 C13 H13 119.7 . .
C12 C13 H13 119.7 . .
H14A C14 H14B 109.5 . .
H14A C14 H14C 109.5 . .
H14B C14 H14C 109.5 . .
Si1 C14 H14A 109.5 . .
Si1 C14 H14B 109.5 . .
Si1 C14 H14C 109.5 . .
H15A C15 H15B 109.5 . .
H15A C15 H15C 109.5 . .
H15B C15 H15C 109.5 . .
Si1 C15 H15A 109.5 . .
Si1 C15 H15B 109.5 . .
Si1 C15 H15C 109.5 . .
H16A C16 H16B 109.5 . .
H16A C16 H16C 109.5 . .
H16B C16 H16C 109.5 . .
Si1 C16 H16A 109.5 . .
Si1 C16 H16B 109.5 . .
Si1 C16 H16C 109.5 . .
C18 C17 P2 119.94(16) . .
C22 C17 C18 118.60(18) . .
C22 C17 P2 121.09(15) . .
C17 C18 H18 119.6 . .
C19 C18 C17 120.7(2) . .
C19 C18 H18 119.6 . .
C18 C19 H19 119.9 . .
C18 C19 C20 120.1(2) . .
C20 C19 H19 119.9 . .
C19 C20 H20 120.1 . .
C21 C20 C19 119.9(2) . .
C21 C20 H20 120.1 . .
C20 C21 H21 120.1 . .
C20 C21 C22 119.9(2) . .
C22 C21 H21 120.1 . .
C17 C22 C21 120.8(2) . .
C17 C22 H22 119.6 . .
C21 C22 H22 119.6 . .
C24 C23 C28 118.62(18) . .
C24 C23 P2 117.40(14) . .
C28 C23 P2 123.98(16) . .
C23 C24 H24 119.5 . .
C25 C24 C23 121.0(2) . .
C25 C24 H24 119.5 . .
C24 C25 H25 120.1 . .
C26 C25 C24 119.8(2) . .
C26 C25 H25 120.1 . .
C25 C26 H26 120.0 . .
C27 C26 C25 119.91(19) . .
C27 C26 H26 120.0 . .
C26 C27 H27 119.8 . .
C26 C27 C28 120.4(2) . .
C28 C27 H27 119.8 . .
C23 C28 H28 119.9 . .
C27 C28 C23 120.2(2) . .
C27 C28 H28 119.9 . .
H29A C29 H29B 109.5 . .
H29A C29 H29C 109.5 . .
H29B C29 H29C 109.5 . .
Si2 C29 H29A 109.5 . .
Si2 C29 H29B 109.5 . .
Si2 C29 H29C 109.5 . .
H30A C30 H30B 109.5 . .
H30A C30 H30C 109.5 . .
H30B C30 H30C 109.5 . .
Si2 C30 H30A 109.5 . .
Si2 C30 H30B 109.5 . .
Si2 C30 H30C 109.5 . .
H31A C31 H31B 109.5 . .
H31A C31 H31C 109.5 . .
H31B C31 H31C 109.5 . .
Si2 C31 H31A 109.5 . .
Si2 C31 H31B 109.5 . .
Si2 C31 H31C 109.5 . .
P3 C32 H32 110.9 . .
P3 C32 Tb1 83.31(7) . .
P4 C32 H32 110.9 . .
P4 C32 P3 138.12(11) . .
P4 C32 Tb1 82.41(7) . .
Tb1 C32 H32 110.9 . .
C34 C33 P3 120.40(15) . .
C38 C33 C34 119.02(18) . .
C38 C33 P3 120.43(15) . .
C33 C34 H34 119.9 . .
C35 C34 C33 120.21(19) . .
C35 C34 H34 119.9 . .
C34 C35 H35 119.9 . .
C36 C35 C34 120.2(2) . .
C36 C35 H35 119.9 . .
C35 C36 H36 120.0 . .
C37 C36 C35 120.09(19) . .
C37 C36 H36 120.0 . .
C36 C37 H37 120.1 . .
C36 C37 C38 119.7(2) . .
C38 C37 H37 120.1 . .
C33 C38 H38 119.7 . .
C37 C38 C33 120.69(19) . .
C37 C38 H38 119.7 . .
C40 C39 C44 118.92(18) . .
C40 C39 P3 117.33(14) . .
C44 C39 P3 123.59(15) . .
C39 C40 H40 119.5 . .
C41 C40 C39 120.97(19) . .
C41 C40 H40 119.5 . .
C40 C41 H41 120.3 . .
C40 C41 C42 119.5(2) . .
C42 C41 H41 120.3 . .
C41 C42 H42 119.9 . .
C43 C42 C41 120.12(19) . .
C43 C42 H42 119.9 . .
C42 C43 H43 119.7 . .
C42 C43 C44 120.61(18) . .
C44 C43 H43 119.7 . .
C39 C44 C43 119.83(18) . .
C39 C44 H44 120.1 . .
C43 C44 H44 120.1 . .
H45A C45 H45B 109.5 . .
H45A C45 H45C 109.5 . .
H45B C45 H45C 109.5 . .
Si3 C45 H45A 109.5 . .
Si3 C45 H45B 109.5 . .
Si3 C45 H45C 109.5 . .
H46A C46 H46B 109.5 . .
H46A C46 H46C 109.5 . .
H46B C46 H46C 109.5 . .
Si3 C46 H46A 109.5 . .
Si3 C46 H46B 109.5 . .
Si3 C46 H46C 109.5 . .
H47A C47 H47B 109.5 . .
H47A C47 H47C 109.5 . .
H47B C47 H47C 109.5 . .
Si3 C47 H47A 109.5 . .
Si3 C47 H47B 109.5 . .
Si3 C47 H47C 109.5 . .
C49 C48 C53 118.62(19) . .
C49 C48 P4 117.78(15) . .
C53 C48 P4 123.44(16) . .
C48 C49 H49 119.7 . .
C50 C49 C48 120.5(2) . .
C50 C49 H49 119.7 . .
C49 C50 H50 120.0 . .
C51 C50 C49 120.0(2) . .
C51 C50 H50 120.0 . .
C50 C51 H51 119.9 . .
C52 C51 C50 120.2(2) . .
C52 C51 H51 119.9 . .
C51 C52 H52 119.8 . .
C51 C52 C53 120.3(2) . .
C53 C52 H52 119.8 . .
C48 C53 H53 119.8 . .
C52 C53 C48 120.3(2) . .
C52 C53 H53 119.8 . .
C55 C54 C59 119.07(19) . .
C55 C54 P4 118.71(16) . .
C59 C54 P4 122.05(16) . .
C54 C55 H55 119.7 . .
C54 C55 C56 120.5(2) . .
C56 C55 H55 119.7 . .
C55 C56 H56 119.9 . .
C57 C56 C55 120.1(2) . .
C57 C56 H56 119.9 . .
C56 C57 H57 120.0 . .
C56 C57 C58 120.0(2) . .
C58 C57 H57 120.0 . .
C57 C58 H58 120.1 . .
C59 C58 C57 119.9(2) . .
C59 C58 H58 120.1 . .
C54 C59 H59 119.8 . .
C58 C59 C54 120.4(2) . .
C58 C59 H59 119.8 . .
H60A C60 H60B 109.5 . .
H60A C60 H60C 109.5 . .
H60B C60 H60C 109.5 . .
Si4 C60 H60A 109.5 . .
Si4 C60 H60B 109.5 . .
Si4 C60 H60C 109.5 . .
H61A C61 H61B 109.5 . .
H61A C61 H61C 109.5 . .
H61B C61 H61C 109.5 . .
Si4 C61 H61A 109.5 . .
Si4 C61 H61B 109.5 . .
Si4 C61 H61C 109.5 . .
H62A C62 H62B 109.5 . .
H62A C62 H62C 109.5 . .
H62B C62 H62C 109.5 . .
Si4 C62 H62A 109.5 . .
Si4 C62 H62B 109.5 . .
Si4 C62 H62C 109.5 . .
Si1 N1 Tb1 129.45(8) . .
P1 N1 Si1 133.57(10) . .
P1 N1 Tb1 93.26(7) . .
Si2 N2 Tb1 140.55(8) . .
P2 N2 Si2 125.05(9) . .
P2 N2 Tb1 92.59(7) . .
Si3 N3 Tb1 123.31(8) . .
P3 N3 Si3 129.29(10) . .
P3 N3 Tb1 104.55(7) . .
Si4 N4 Tb1 130.95(8) . .
P4 N4 Si4 125.02(9) . .
P4 N4 Tb1 103.89(7) . .
C14 Si1 C15 105.60(10) . .
C16 Si1 C14 106.47(10) . .
C16 Si1 C15 107.95(11) . .
N1 Si1 C14 115.49(9) . .
N1 Si1 C15 114.38(9) . .
N1 Si1 C16 106.49(9) . .
C30 Si2 C29 106.79(10) . .
C31 Si2 C29 104.27(9) . .
C31 Si2 C30 107.54(10) . .
N2 Si2 C29 114.22(9) . .
N2 Si2 C30 110.98(9) . .
N2 Si2 C31 112.55(8) . .
C45 Si3 C47 106.74(11) . .
C46 Si3 C45 108.00(10) . .
C46 Si3 C47 108.43(11) . .
N3 Si3 C45 111.52(9) . .
N3 Si3 C46 105.99(9) . .
N3 Si3 C47 115.90(9) . .
C60 Si4 C61 111.35(11) . .
C60 Si4 C62 106.65(11) . .
C61 Si4 C62 104.93(11) . .
N4 Si4 C60 106.59(9) . .
N4 Si4 C61 112.04(9) . .
N4 Si4 C62 115.23(9) . .
C1 P1 C2 115.00(9) . .
C1 P1 C8 113.75(9) . .
C2 P1 C8 98.03(9) . .
N1 P1 C1 105.48(8) . .
N1 P1 C2 112.34(8) . .
N1 P1 C8 112.46(9) . .
C1 P2 C17 109.80(9) . .
C1 P2 C23 114.41(9) . .
C17 P2 C23 103.21(9) . .
N2 P2 C1 106.63(8) . .
N2 P2 C17 110.43(9) . .
N2 P2 C23 112.36(8) . .
C32 P3 C33 114.68(9) . .
C32 P3 C39 104.02(9) . .
C33 P3 C39 103.18(8) . .
N3 P3 C32 110.68(8) . .
N3 P3 C33 112.09(8) . .
N3 P3 C39 111.66(8) . .
C32 P4 C48 116.36(9) . .
C32 P4 C54 102.27(9) . .
C48 P4 C54 105.65(9) . .
N4 P4 C32 111.11(8) . .
N4 P4 C48 109.08(9) . .
N4 P4 C54 112.12(9) . .
C1 Tb1 C32 158.50(6) . .
C1 Tb1 N1 64.44(6) . .
C1 Tb1 N2 65.46(6) . .
C1 Tb1 N3 131.23(6) . .
C1 Tb1 N4 116.90(6) . .
N1 Tb1 C32 136.81(5) . .
N2 Tb1 C32 93.90(5) . .
N2 Tb1 N1 129.05(5) . .
N3 Tb1 C32 61.06(5) . .
N3 Tb1 N1 92.77(5) . .
N3 Tb1 N2 113.70(5) . .
N4 Tb1 C32 61.45(5) . .
N4 Tb1 N1 103.23(5) . .
N4 Tb1 N2 106.81(5) . .
N4 Tb1 N3 109.86(5) . .

loop_
_geom_bond_atom_site_label_1
_geom_bond_atom_site_label_2
_geom_bond_distance
_geom_bond_site_symmetry_2
C1 P1 1.6451(19) .
C1 P2 1.6411(19) .
C1 Tb1 2.3848(17) .
C2 C3 1.387(3) .
C2 C7 1.398(3) .
C2 P1 1.8302(19) .
C3 H3 0.9500 .
C3 C4 1.395(3) .
C4 H4 0.9500 .
C4 C5 1.391(4) .
C5 H5 0.9500 .
C5 C6 1.388(4) .
C6 H6 0.9500 .
C6 C7 1.384(3) .
C7 H7 0.9500 .
C8 C9 1.396(3) .
C8 C13 1.386(3) .
C8 P1 1.836(2) .
C9 H9 0.9500 .
C9 C10 1.391(3) .
C10 H10 0.9500 .
C10 C11 1.382(4) .
C11 H11 0.9500 .
C11 C12 1.380(4) .
C12 H12 0.9500 .
C12 C13 1.394(3) .
C13 H13 0.9500 .
C14 H14A 0.9800 .
C14 H14B 0.9800 .
C14 H14C 0.9800 .
C14 Si1 1.881(2) .
C15 H15A 0.9800 .
C15 H15B 0.9800 .
C15 H15C 0.9800 .
C15 Si1 1.881(2) .
C16 H16A 0.9800 .
C16 H16B 0.9800 .
C16 H16C 0.9800 .
C16 Si1 1.874(2) .
C17 C18 1.392(3) .
C17 C22 1.391(3) .
C17 P2 1.8237(19) .
C18 H18 0.9500 .
C18 C19 1.387(3) .
C19 H19 0.9500 .
C19 C20 1.389(4) .
C20 H20 0.9500 .
C20 C21 1.379(4) .
C21 H21 0.9500 .
C21 C22 1.395(3) .
C22 H22 0.9500 .
C23 C24 1.393(3) .
C23 C28 1.398(3) .
C23 P2 1.8334(19) .
C24 H24 0.9500 .
C24 C25 1.391(3) .
C25 H25 0.9500 .
C25 C26 1.385(3) .
C26 H26 0.9500 .
C26 C27 1.382(3) .
C27 H27 0.9500 .
C27 C28 1.393(3) .
C28 H28 0.9500 .
C29 H29A 0.9800 .
C29 H29B 0.9800 .
C29 H29C 0.9800 .
C29 Si2 1.879(2) .
C30 H30A 0.9800 .
C30 H30B 0.9800 .
C30 H30C 0.9800 .
C30 Si2 1.872(2) .
C31 H31A 0.9800 .
C31 H31B 0.9800 .
C31 H31C 0.9800 .
C31 Si2 1.869(2) .
C32 H32 1.0000 .
C32 P3 1.7351(18) .
C32 P4 1.7323(19) .
C32 Tb1 2.9222(18) .
C33 C34 1.397(3) .
C33 C38 1.391(3) .
C33 P3 1.8124(19) .
C34 H34 0.9500 .
C34 C35 1.388(3) .
C35 H35 0.9500 .
C35 C36 1.386(3) .
C36 H36 0.9500 .
C36 C37 1.386(3) .
C37 H37 0.9500 .
C37 C38 1.391(3) .
C38 H38 0.9500 .
C39 C40 1.392(3) .
C39 C44 1.395(3) .
C39 P3 1.8239(19) .
C40 H40 0.9500 .
C40 C41 1.389(3) .
C41 H41 0.9500 .
C41 C42 1.389(3) .
C42 H42 0.9500 .
C42 C43 1.374(3) .
C43 H43 0.9500 .
C43 C44 1.395(3) .
C44 H44 0.9500 .
C45 H45A 0.9800 .
C45 H45B 0.9800 .
C45 H45C 0.9800 .
C45 Si3 1.867(2) .
C46 H46A 0.9800 .
C46 H46B 0.9800 .
C46 H46C 0.9800 .
C46 Si3 1.864(2) .
C47 H47A 0.9800 .
C47 H47B 0.9800 .
C47 H47C 0.9800 .
C47 Si3 1.871(2) .
C48 C49 1.394(3) .
C48 C53 1.396(3) .
C48 P4 1.8221(19) .
C49 H49 0.9500 .
C49 C50 1.392(3) .
C50 H50 0.9500 .
C50 C51 1.384(4) .
C51 H51 0.9500 .
C51 C52 1.370(4) .
C52 H52 0.9500 .
C52 C53 1.395(3) .
C53 H53 0.9500 .
C54 C55 1.387(3) .
C54 C59 1.397(3) .
C54 P4 1.823(2) .
C55 H55 0.9500 .
C55 C56 1.390(3) .
C56 H56 0.9500 .
C56 C57 1.380(4) .
C57 H57 0.9500 .
C57 C58 1.391(4) .
C58 H58 0.9500 .
C58 C59 1.389(3) .
C59 H59 0.9500 .
C60 H60A 0.9800 .
C60 H60B 0.9800 .
C60 H60C 0.9800 .
C60 Si4 1.856(2) .
C61 H61A 0.9800 .
C61 H61B 0.9800 .
C61 H61C 0.9800 .
C61 Si4 1.871(2) .
C62 H62A 0.9800 .
C62 H62B 0.9800 .
C62 H62C 0.9800 .
C62 Si4 1.881(2) .
N1 Si1 1.7172(16) .
N1 P1 1.6207(16) .
N1 Tb1 2.4877(15) .
N2 Si2 1.7316(16) .
N2 P2 1.6293(15) .
N2 Tb1 2.4646(15) .
N3 Si3 1.7409(16) .
N3 P3 1.6039(16) .
N3 Tb1 2.4182(15) .
N4 Si4 1.7521(16) .
N4 P4 1.6086(16) .
N4 Tb1 2.4002(15) .

loop_
_geom_torsion_atom_site_label_1
_geom_torsion_atom_site_label_2
_geom_torsion_atom_site_label_3
_geom_torsion_atom_site_label_4
_geom_torsion
_geom_torsion_site_symmetry_1
_geom_torsion_site_symmetry_2
_geom_torsion_site_symmetry_3
_geom_torsion_site_symmetry_4
C2 C3 C4 C5 -0.4(3) . . . .
C3 C2 C7 C6 2.6(3) . . . .
C3 C2 P1 C1 8.6(2) . . . .
C3 C2 P1 C8 129.58(17) . . . .
C3 C2 P1 N1 -112.06(17) . . . .
C3 C4 C5 C6 1.7(4) . . . .
C4 C5 C6 C7 -0.9(4) . . . .
C5 C6 C7 C2 -1.3(3) . . . .
C7 C2 C3 C4 -1.7(3) . . . .
C7 C2 P1 C1 -170.28(16) . . . .
C7 C2 P1 C8 -49.31(18) . . . .
C7 C2 P1 N1 69.06(18) . . . .
C8 C9 C10 C11 0.2(4) . . . .
C9 C8 C13 C12 0.0(3) . . . .
C9 C8 P1 C1 61.33(19) . . . .
C9 C8 P1 C2 -60.57(19) . . . .
C9 C8 P1 N1 -178.84(17) . . . .
C9 C10 C11 C12 0.0(4) . . . .
C10 C11 C12 C13 -0.1(4) . . . .
C11 C12 C13 C8 0.1(3) . . . .
C13 C8 C9 C10 -0.1(4) . . . .
C13 C8 P1 C1 -117.66(18) . . . .
C13 C8 P1 C2 120.44(18) . . . .
C13 C8 P1 N1 2.2(2) . . . .
C17 C18 C19 C20 0.3(4) . . . .
C18 C17 C22 C21 -0.2(3) . . . .
C18 C17 P2 C1 67.94(19) . . . .
C18 C17 P2 C23 -54.45(19) . . . .
C18 C17 P2 N2 -174.75(16) . . . .
C18 C19 C20 C21 -0.1(4) . . . .
C19 C20 C21 C22 -0.2(4) . . . .
C20 C21 C22 C17 0.4(4) . . . .
C22 C17 C18 C19 -0.1(3) . . . .
C22 C17 P2 C1 -104.96(17) . . . .
C22 C17 P2 C23 132.65(17) . . . .
C22 C17 P2 N2 12.35(19) . . . .
C23 C24 C25 C26 0.3(3) . . . .
C24 C23 C28 C27 2.0(3) . . . .
C24 C23 P2 C1 35.64(18) . . . .
C24 C23 P2 C17 154.89(15) . . . .
C24 C23 P2 N2 -86.14(17) . . . .
C24 C25 C26 C27 0.7(3) . . . .
C25 C26 C27 C28 -0.3(3) . . . .
C26 C27 C28 C23 -1.1(3) . . . .
C28 C23 C24 C25 -1.7(3) . . . .
C28 C23 P2 C1 -143.83(17) . . . .
C28 C23 P2 C17 -24.57(19) . . . .
C28 C23 P2 N2 94.39(17) . . . .
C33 C34 C35 C36 1.6(3) . . . .
C34 C33 C38 C37 0.8(3) . . . .
C34 C33 P3 C32 44.15(19) . . . .
C34 C33 P3 C39 -68.27(17) . . . .
C34 C33 P3 N3 171.45(15) . . . .
C34 C35 C36 C37 -0.2(4) . . . .
C35 C36 C37 C38 -0.8(4) . . . .
C36 C37 C38 C33 0.6(4) . . . .
C38 C33 C34 C35 -1.9(3) . . . .
C38 C33 P3 C32 -140.32(16) . . . .
C38 C33 P3 C39 107.25(17) . . . .
C38 C33 P3 N3 -13.03(19) . . . .
C39 C40 C41 C42 -2.1(4) . . . .
C40 C39 C44 C43 -1.1(3) . . . .
C40 C39 P3 C32 58.97(17) . . . .
C40 C39 P3 C33 179.01(16) . . . .
C40 C39 P3 N3 -60.42(18) . . . .
C40 C41 C42 C43 -0.1(3) . . . .
C41 C42 C43 C44 1.7(3) . . . .
C42 C43 C44 C39 -1.1(3) . . . .
C44 C39 C40 C41 2.7(3) . . . .
C44 C39 P3 C32 -125.68(17) . . . .
C44 C39 P3 C33 -5.64(19) . . . .
C44 C39 P3 N3 114.93(17) . . . .
C48 C49 C50 C51 0.7(4) . . . .
C49 C48 C53 C52 0.4(3) . . . .
C49 C48 P4 C32 62.65(18) . . . .
C49 C48 P4 C54 175.30(16) . . . .
C49 C48 P4 N4 -63.99(17) . . . .
C49 C50 C51 C52 -0.1(4) . . . .
C50 C51 C52 C53 -0.2(4) . . . .
C51 C52 C53 C48 0.1(4) . . . .
C53 C48 C49 C50 -0.8(3) . . . .
C53 C48 P4 C32 -121.92(18) . . . .
C53 C48 P4 C54 -9.3(2) . . . .
C53 C48 P4 N4 111.44(18) . . . .
C54 C55 C56 C57 -0.7(3) . . . .
C55 C54 C59 C58 -0.9(3) . . . .
C55 C54 P4 C32 -110.47(16) . . . .
C55 C54 P4 C48 127.34(16) . . . .
C55 C54 P4 N4 8.62(18) . . . .
C55 C56 C57 C58 -0.1(4) . . . .
C56 C57 C58 C59 0.3(4) . . . .
C57 C58 C59 C54 0.2(3) . . . .
C59 C54 C55 C56 1.2(3) . . . .
C59 C54 P4 C32 64.87(18) . . . .
C59 C54 P4 C48 -57.33(18) . . . .
C59 C54 P4 N4 -176.04(16) . . . .
Si1 N1 P1 C1 -153.47(13) . . . .
Si1 N1 P1 C2 -27.47(17) . . . .
Si1 N1 P1 C8 82.01(15) . . . .
Si2 N2 P2 C1 -164.49(11) . . . .
Si2 N2 P2 C17 76.26(13) . . . .
Si2 N2 P2 C23 -38.38(14) . . . .
Si3 N3 P3 C32 -154.35(11) . . . .
Si3 N3 P3 C33 76.24(14) . . . .
Si3 N3 P3 C39 -38.98(14) . . . .
Si4 N4 P4 C32 -172.90(10) . . . .
Si4 N4 P4 C48 -43.32(14) . . . .
Si4 N4 P4 C54 73.35(13) . . . .
P1 C1 P2 C17 -107.8(5) . . . .
P1 C1 P2 C23 7.7(5) . . . .
P1 C1 P2 N2 132.6(4) . . . .
P1 C2 C3 C4 179.35(17) . . . .
P1 C2 C7 C6 -178.50(17) . . . .
P1 C8 C9 C10 -179.2(2) . . . .
P1 C8 C13 C12 178.96(16) . . . .
P1 N1 Si1 C14 51.82(17) . . . .
P1 N1 Si1 C15 -71.08(16) . . . .
P1 N1 Si1 C16 169.77(14) . . . .
P2 C1 P1 C2 94.5(5) . . . .
P2 C1 P1 C8 -17.4(5) . . . .
P2 C1 P1 N1 -141.1(4) . . . .
P2 C17 C18 C19 -173.21(19) . . . .
P2 C17 C22 C21 172.82(17) . . . .
P2 C23 C24 C25 178.86(16) . . . .
P2 C23 C28 C27 -178.52(16) . . . .
P2 N2 Si2 C29 -42.33(15) . . . .
P2 N2 Si2 C30 78.44(13) . . . .
P2 N2 Si2 C31 -160.98(11) . . . .
P3 C32 P4 C48 -63.47(19) . . . .
P3 C32 P4 C54 -178.04(16) . . . .
P3 C32 P4 N4 62.15(18) . . . .
P3 C33 C34 C35 173.73(17) . . . .
P3 C33 C38 C37 -174.81(17) . . . .
P3 C39 C40 C41 178.26(18) . . . .
P3 C39 C44 C43 -176.37(15) . . . .
P3 N3 Si3 C45 -113.48(13) . . . .
P3 N3 Si3 C46 129.23(13) . . . .
P3 N3 Si3 C47 8.91(17) . . . .
P4 C32 P3 C33 51.97(19) . . . .
P4 C32 P3 C39 163.90(15) . . . .
P4 C32 P3 N3 -76.04(17) . . . .
P4 C48 C49 C50 174.84(17) . . . .
P4 C48 C53 C52 -174.96(19) . . . .
P4 C54 C55 C56 176.68(16) . . . .
P4 C54 C59 C58 -176.25(17) . . . .
P4 N4 Si4 C60 -155.95(12) . . . .
P4 N4 Si4 C61 82.01(14) . . . .
P4 N4 Si4 C62 -37.86(15) . . . .
Tb1 C1 P1 C2 -129.99(8) . . . .
Tb1 C1 P1 C8 118.07(9) . . . .
Tb1 C1 P1 N1 -5.64(9) . . . .
Tb1 C1 P2 C17 116.65(8) . . . .
Tb1 C1 P2 C23 -127.87(8) . . . .
Tb1 C1 P2 N2 -3.00(9) . . . .
Tb1 C32 P3 C33 122.70(7) . . . .
Tb1 C32 P3 C39 -125.37(7) . . . .
Tb1 C32 P3 N3 -5.31(8) . . . .
Tb1 C32 P4 C48 -134.52(8) . . . .
Tb1 C32 P4 C54 110.90(7) . . . .
Tb1 C32 P4 N4 -8.90(8) . . . .
Tb1 N1 Si1 C14 -100.38(12) . . . .
Tb1 N1 Si1 C15 136.73(11) . . . .
Tb1 N1 Si1 C16 17.58(13) . . . .
Tb1 N1 P1 C1 5.38(9) . . . .
Tb1 N1 P1 C2 131.39(8) . . . .
Tb1 N1 P1 C8 -119.14(8) . . . .
Tb1 N2 Si2 C29 157.74(13) . . . .
Tb1 N2 Si2 C30 -81.48(15) . . . .
Tb1 N2 Si2 C31 39.09(16) . . . .
Tb1 N2 P2 C1 2.90(9) . . . .
Tb1 N2 P2 C17 -116.35(7) . . . .
Tb1 N2 P2 C23 129.01(8) . . . .
Tb1 N3 Si3 C45 88.74(11) . . . .
Tb1 N3 Si3 C46 -28.55(12) . . . .
Tb1 N3 Si3 C47 -148.87(12) . . . .
Tb1 N3 P3 C32 6.59(10) . . . .
Tb1 N3 P3 C33 -122.81(8) . . . .
Tb1 N3 P3 C39 121.97(8) . . . .
Tb1 N4 Si4 C60 18.93(14) . . . .
Tb1 N4 Si4 C61 -103.11(12) . . . .
Tb1 N4 Si4 C62 137.02(12) . . . .
Tb1 N4 P4 C32 11.08(10) . . . .
Tb1 N4 P4 C48 140.67(8) . . . .
Tb1 N4 P4 C54 -102.67(8) . . . .
